data_4068043
loop_
_publ_author_name
'Kritchenkov, Andreii S.'
'Bokach, Nadezhda A.'
'Kuznetsov, Maxim L.'
'Dolgushin, Fedor M.'
'Tung, Tran Q.'
'Molchanov, Alexander P.'
'Kukushkin, Vadim Yu.'

_publ_section_title
;
 Facile and Reversible 1,3-Dipolar Cycloaddition of Aryl Ketonitrones to
 Platinum(II)-Bound Nitriles: Synthetic, Structural, and Theoretical
 Studies
;
_journal_issue 2
_journal_name_full Organometallics
_journal_page_first 687
_journal_paper_doi 10.1021/om201026n
_journal_volume 31
_journal_year 2012
_chemical_formula_moiety 'C44 H40 Cl2 N4 O2 Pt'
_chemical_formula_sum 'C44 H40 Cl2 N4 O2 Pt'
_chemical_formula_weight 922.79
_chemical_name_systematic
; 
 ? 
;
_space_group_IT_number 2
_symmetry_cell_setting triclinic
_symmetry_space_group_name_Hall '-P 1'
_symmetry_space_group_name_H-M 'P -1'
_atom_sites_solution_hydrogens geom
_atom_sites_solution_primary direct
_atom_sites_solution_secondary difmap
_audit_creation_method SHELXL-97
_cell_angle_alpha 81.119(1)
_cell_angle_beta 81.457(1)
_cell_angle_gamma 70.851(1)
_cell_formula_units_Z 1
_cell_length_a 7.8443(3)
_cell_length_b 9.9230(4)
_cell_length_c 12.8246(6)
_cell_measurement_reflns_used 5676
_cell_measurement_temperature 100(2)
_cell_measurement_theta_max 31.06
_cell_measurement_theta_min 2.19
_cell_volume 926.57(7)
_computing_cell_refinement 'Bruker SAINT'
_computing_data_collection 'Bruker APEX2'
_computing_data_reduction 'Bruker SAINT'
_computing_molecular_graphics 'Bruker SHELXTL'
_computing_publication_material 'Bruker SHELXTL'
_computing_structure_refinement 'SHELXL-97 (Sheldrick, 1997)'
_computing_structure_solution 'SHELXS-97 (Sheldrick, 1990)'
_diffrn_ambient_temperature 100(2)
_diffrn_measured_fraction_theta_full 0.995
_diffrn_measured_fraction_theta_max 0.995
_diffrn_measurement_device_type 'Bruker APEX-II CCD'
_diffrn_measurement_method '\f and \w scans'
_diffrn_radiation_monochromator graphite
_diffrn_radiation_source 'fine-focus sealed tube'
_diffrn_radiation_type MoK\a
_diffrn_radiation_wavelength 0.71073
_diffrn_reflns_av_R_equivalents 0.0283
_diffrn_reflns_av_sigmaI/netI 0.0407
_diffrn_reflns_limit_h_max 11
_diffrn_reflns_limit_h_min -10
_diffrn_reflns_limit_k_max 13
_diffrn_reflns_limit_k_min -13
_diffrn_reflns_limit_l_max 18
_diffrn_reflns_limit_l_min -18
_diffrn_reflns_number 11876
_diffrn_reflns_theta_full 30.00
_diffrn_reflns_theta_max 30.00
_diffrn_reflns_theta_min 1.62
_diffrn_standards_number 0
_exptl_absorpt_coefficient_mu 3.975
_exptl_absorpt_correction_T_max 0.796
_exptl_absorpt_correction_T_min 0.418
_exptl_absorpt_correction_type multi-scan
_exptl_absorpt_process_details SADABS
_exptl_crystal_colour colourless
_exptl_crystal_density_diffrn 1.654
_exptl_crystal_density_method 'not measured'
_exptl_crystal_description prism
_exptl_crystal_F_000 460
_exptl_crystal_size_max 0.38
_exptl_crystal_size_mid 0.10
_exptl_crystal_size_min 0.06
_refine_diff_density_max 1.735
_refine_diff_density_min -0.586
_refine_diff_density_rms 0.113
_refine_ls_extinction_method none
_refine_ls_goodness_of_fit_ref 1.008
_refine_ls_hydrogen_treatment constr
_refine_ls_matrix_type full
_refine_ls_number_parameters 242
_refine_ls_number_reflns 5376
_refine_ls_number_restraints 0
_refine_ls_restrained_S_all 1.008
_refine_ls_R_factor_all 0.0234
_refine_ls_R_factor_gt 0.0233
_refine_ls_shift/su_max 0.002
_refine_ls_shift/su_mean 0.000
_refine_ls_structure_factor_coef Fsqd
_refine_ls_weighting_details 'calc w=1/[\s^2^(Fo^2^)+(0.0254P)^2^+0.0000P] where P=(Fo^2^+2Fc^2^)/3'
_refine_ls_weighting_scheme calc
_refine_ls_wR_factor_gt 0.0503
_refine_ls_wR_factor_ref 0.0503
_reflns_number_gt 5368
_reflns_number_total 5376
_reflns_threshold_expression >2sigma(I)
_cod_data_source_file om201026n_si_002.cif
_cod_data_source_block 25
_cod_depositor_comments
;
The following automatic conversions were performed:

'_symmetry_cell_setting' value 'Triclinic' changed to 'triclinic'
according to /home/saulius/struct/CIF-dictionaries/cif_core.dic
dictionary named 'cif_core.dic' version 2.4.1 from 2010-06-29.

Automatic conversion script
Id: cif_fix_values 1715 2011-07-08 13:25:40Z adriana 
;
_cod_database_code 4068043

loop_
_symmetry_equiv_pos_as_xyz
'x, y, z'
'-x, -y, -z'

loop_
_atom_site_label
_atom_site_type_symbol
_atom_site_fract_x
_atom_site_fract_y
_atom_site_fract_z
_atom_site_U_iso_or_equiv
_atom_site_adp_type
_atom_site_occupancy
_atom_site_symmetry_multiplicity
_atom_site_calc_flag
_atom_site_refinement_flags
Pt1 Pt 0.0000 0.0000 0.0000 0.01179(4) Uani 1 2 d S
Cl1 Cl -0.24889(8) 0.17631(6) -0.06196(5) 0.02224(11) Uani 1 1 d .
O1 O -0.0763(2) -0.16608(17) -0.26025(12) 0.0174(3) Uani 1 1 d .
N1 N 0.0238(2) -0.08845(19) -0.13580(14) 0.0136(3) Uani 1 1 d .
N2 N 0.0493(2) -0.0902(2) -0.31682(15) 0.0150(3) Uani 1 1 d .
C1 C -0.0932(3) -0.1408(2) -0.15924(17) 0.0149(4) Uani 1 1 d .
C2 C 0.1584(3) -0.0835(2) -0.23039(17) 0.0140(4) Uani 1 1 d .
C3 C -0.2354(3) -0.1867(2) -0.08767(18) 0.0179(4) Uani 1 1 d .
H3A H -0.3338 -0.1845 -0.1288 0.021 Uiso 1 1 calc R
H3B H -0.2881 -0.1201 -0.0328 0.021 Uiso 1 1 calc R
C4 C -0.1521(4) -0.3390(3) -0.0347(2) 0.0266(5) Uani 1 1 d .
H4A H -0.2480 -0.3729 0.0075 0.040 Uiso 1 1 calc R
H4B H -0.0636 -0.3387 0.0117 0.040 Uiso 1 1 calc R
H4C H -0.0912 -0.4030 -0.0893 0.040 Uiso 1 1 calc R
C5 C 0.1457(3) -0.1672(2) -0.40471(17) 0.0162(4) Uani 1 1 d .
C6 C 0.2280(3) -0.0922(3) -0.48618(19) 0.0203(4) Uani 1 1 d .
H6A H 0.2153 0.0057 -0.4831 0.024 Uiso 1 1 calc R
C7 C 0.3285(3) -0.1611(3) -0.57173(19) 0.0229(5) Uani 1 1 d .
H7A H 0.3870 -0.1109 -0.6268 0.028 Uiso 1 1 calc R
C8 C 0.3442(3) -0.3036(3) -0.5776(2) 0.0241(5) Uani 1 1 d .
H8A H 0.4140 -0.3508 -0.6362 0.029 Uiso 1 1 calc R
C9 C 0.2579(3) -0.3762(3) -0.4978(2) 0.0221(5) Uani 1 1 d .
H9A H 0.2667 -0.4729 -0.5025 0.027 Uiso 1 1 calc R
C10 C 0.1585(3) -0.3090(2) -0.41075(19) 0.0199(4) Uani 1 1 d .
H10A H 0.0997 -0.3593 -0.3559 0.024 Uiso 1 1 calc R
C11 C 0.1922(3) 0.0616(2) -0.24728(17) 0.0155(4) Uani 1 1 d .
C12 C 0.0894(3) 0.1775(2) -0.31023(19) 0.0181(4) Uani 1 1 d .
H12A H 0.0002 0.1661 -0.3477 0.022 Uiso 1 1 calc R
C13 C 0.1169(3) 0.3111(2) -0.3187(2) 0.0213(5) Uani 1 1 d .
H13A H 0.0471 0.3901 -0.3624 0.026 Uiso 1 1 calc R
C14 C 0.2456(3) 0.3283(2) -0.2633(2) 0.0209(5) Uani 1 1 d .
H14A H 0.2639 0.4193 -0.2690 0.025 Uiso 1 1 calc R
C15 C 0.3479(3) 0.2130(2) -0.19963(19) 0.0189(4) Uani 1 1 d .
H15A H 0.4363 0.2249 -0.1618 0.023 Uiso 1 1 calc R
C16 C 0.3210(3) 0.0799(2) -0.19120(18) 0.0169(4) Uani 1 1 d .
H16A H 0.3905 0.0012 -0.1471 0.020 Uiso 1 1 calc R
C17 C 0.3313(3) -0.2123(2) -0.22335(17) 0.0150(4) Uani 1 1 d .
C18 C 0.3340(3) -0.3356(2) -0.15470(18) 0.0170(4) Uani 1 1 d .
H18A H 0.2304 -0.3377 -0.1064 0.020 Uiso 1 1 calc R
C19 C 0.4879(3) -0.4564(2) -0.1562(2) 0.0203(5) Uani 1 1 d .
H19A H 0.4896 -0.5397 -0.1080 0.024 Uiso 1 1 calc R
C20 C 0.6386(3) -0.4551(3) -0.2279(2) 0.0224(5) Uani 1 1 d .
H20A H 0.7430 -0.5377 -0.2292 0.027 Uiso 1 1 calc R
C21 C 0.6364(3) -0.3333(3) -0.2977(2) 0.0209(5) Uani 1 1 d .
H21A H 0.7387 -0.3326 -0.3476 0.025 Uiso 1 1 calc R
C22 C 0.4842(3) -0.2119(2) -0.29448(18) 0.0182(4) Uani 1 1 d .
H22A H 0.4843 -0.1278 -0.3413 0.022 Uiso 1 1 calc R

loop_
_atom_site_aniso_label
_atom_site_aniso_U_11
_atom_site_aniso_U_22
_atom_site_aniso_U_33
_atom_site_aniso_U_23
_atom_site_aniso_U_13
_atom_site_aniso_U_12
Pt1 0.01121(6) 0.01049(6) 0.01290(6) -0.00296(4) -0.00293(4) -0.00090(4)
Cl1 0.0214(3) 0.0182(3) 0.0228(3) -0.0067(2) -0.0102(2) 0.0051(2)
O1 0.0164(7) 0.0227(8) 0.0163(8) -0.0057(6) -0.0001(6) -0.0096(6)
N1 0.0131(8) 0.0123(8) 0.0147(8) -0.0024(6) -0.0014(7) -0.0025(6)
N2 0.0144(8) 0.0174(9) 0.0146(9) -0.0030(7) -0.0013(7) -0.0065(7)
C1 0.0144(9) 0.0125(9) 0.0157(10) -0.0031(8) -0.0027(8) -0.0004(7)
C2 0.0145(9) 0.0143(9) 0.0136(10) -0.0041(7) -0.0015(8) -0.0041(7)
C3 0.0160(10) 0.0209(11) 0.0176(10) -0.0050(8) -0.0009(8) -0.0061(8)
C4 0.0277(13) 0.0234(12) 0.0275(13) 0.0002(10) 0.0017(10) -0.0096(10)
C5 0.0167(10) 0.0169(10) 0.0149(10) -0.0031(8) -0.0036(8) -0.0037(8)
C6 0.0224(11) 0.0195(11) 0.0190(11) -0.0045(9) -0.0011(9) -0.0062(9)
C7 0.0233(12) 0.0284(12) 0.0186(11) -0.0051(9) -0.0001(9) -0.0100(10)
C8 0.0195(11) 0.0313(13) 0.0212(12) -0.0108(10) -0.0005(9) -0.0050(10)
C9 0.0219(11) 0.0194(11) 0.0256(12) -0.0081(9) -0.0034(9) -0.0043(9)
C10 0.0209(11) 0.0186(11) 0.0202(11) -0.0035(8) -0.0047(9) -0.0046(9)
C11 0.0153(10) 0.0148(10) 0.0164(10) -0.0040(8) -0.0004(8) -0.0044(8)
C12 0.0165(10) 0.0172(10) 0.0218(11) -0.0030(8) -0.0038(9) -0.0056(8)
C13 0.0207(11) 0.0160(10) 0.0259(12) -0.0003(9) -0.0045(9) -0.0040(8)
C14 0.0204(11) 0.0175(11) 0.0263(12) -0.0054(9) 0.0011(9) -0.0082(9)
C15 0.0188(10) 0.0195(11) 0.0203(11) -0.0057(8) -0.0015(9) -0.0072(8)
C16 0.0167(10) 0.0180(10) 0.0158(10) -0.0026(8) -0.0024(8) -0.0046(8)
C17 0.0137(9) 0.0148(10) 0.0168(10) -0.0058(8) -0.0037(8) -0.0022(8)
C18 0.0163(10) 0.0162(10) 0.0192(11) -0.0055(8) -0.0034(8) -0.0038(8)
C19 0.0210(11) 0.0132(10) 0.0257(12) -0.0032(9) -0.0070(9) -0.0016(8)
C20 0.0176(11) 0.0195(11) 0.0300(13) -0.0115(9) -0.0064(9) 0.0001(8)
C21 0.0137(10) 0.0238(11) 0.0264(12) -0.0123(9) 0.0018(9) -0.0048(8)
C22 0.0173(10) 0.0204(11) 0.0182(11) -0.0056(8) -0.0020(8) -0.0063(8)

loop_
_atom_type_symbol
_atom_type_description
_atom_type_scat_dispersion_real
_atom_type_scat_dispersion_imag
_atom_type_scat_source
C C 0.0033 0.0016 'International Tables Vol C Tables 4.2.6.8 and 6.1.1.4'
H H 0.0000 0.0000 'International Tables Vol C Tables 4.2.6.8 and 6.1.1.4'
N N 0.0061 0.0033 'International Tables Vol C Tables 4.2.6.8 and 6.1.1.4'
O O 0.0106 0.0060 'International Tables Vol C Tables 4.2.6.8 and 6.1.1.4'
Cl Cl 0.1484 0.1585 'International Tables Vol C Tables 4.2.6.8 and 6.1.1.4'
Pt Pt -1.7033 8.3905 'International Tables Vol C Tables 4.2.6.8 and 6.1.1.4'

loop_
_geom_angle_atom_site_label_1
_geom_angle_atom_site_label_2
_geom_angle_atom_site_label_3
_geom_angle
_geom_angle_site_symmetry_1
_geom_angle_site_symmetry_3
N1 Pt1 N1 180.00(4) 2 .
N1 Pt1 Cl1 86.64(5) 2 2
N1 Pt1 Cl1 93.36(5) . 2
N1 Pt1 Cl1 93.36(5) 2 .
N1 Pt1 Cl1 86.64(5) . .
Cl1 Pt1 Cl1 180.0 2 .
C1 O1 N2 104.93(15) . .
C1 N1 C2 108.65(17) . .
C1 N1 Pt1 123.92(15) . .
C2 N1 Pt1 126.78(13) . .
C5 N2 O1 107.51(16) . .
C5 N2 C2 117.65(17) . .
O1 N2 C2 103.27(15) . .
N1 C1 O1 115.47(19) . .
N1 C1 C3 128.5(2) . .
O1 C1 C3 115.82(19) . .
N1 C2 N2 99.77(15) . .
N1 C2 C11 109.61(16) . .
N2 C2 C11 108.96(17) . .
N1 C2 C17 111.82(17) . .
N2 C2 C17 111.79(16) . .
C11 C2 C17 113.96(17) . .
C1 C3 C4 109.40(19) . .
C1 C3 H3A 109.8 . .
C4 C3 H3A 109.8 . .
C1 C3 H3B 109.8 . .
C4 C3 H3B 109.8 . .
H3A C3 H3B 108.2 . .
C3 C4 H4A 109.5 . .
C3 C4 H4B 109.5 . .
H4A C4 H4B 109.5 . .
C3 C4 H4C 109.5 . .
H4A C4 H4C 109.5 . .
H4B C4 H4C 109.5 . .
C10 C5 C6 120.4(2) . .
C10 C5 N2 123.2(2) . .
C6 C5 N2 116.41(19) . .
C7 C6 C5 119.6(2) . .
C7 C6 H6A 120.2 . .
C5 C6 H6A 120.2 . .
C6 C7 C8 120.4(2) . .
C6 C7 H7A 119.8 . .
C8 C7 H7A 119.8 . .
C9 C8 C7 119.7(2) . .
C9 C8 H8A 120.1 . .
C7 C8 H8A 120.1 . .
C8 C9 C10 120.6(2) . .
C8 C9 H9A 119.7 . .
C10 C9 H9A 119.7 . .
C9 C10 C5 119.3(2) . .
C9 C10 H10A 120.3 . .
C5 C10 H10A 120.3 . .
C12 C11 C16 119.5(2) . .
C12 C11 C2 121.77(19) . .
C16 C11 C2 118.53(19) . .
C11 C12 C13 120.1(2) . .
C11 C12 H12A 119.9 . .
C13 C12 H12A 119.9 . .
C14 C13 C12 120.0(2) . .
C14 C13 H13A 120.0 . .
C12 C13 H13A 120.0 . .
C13 C14 C15 120.1(2) . .
C13 C14 H14A 119.9 . .
C15 C14 H14A 119.9 . .
C14 C15 C16 120.0(2) . .
C14 C15 H15A 120.0 . .
C16 C15 H15A 120.0 . .
C15 C16 C11 120.2(2) . .
C15 C16 H16A 119.9 . .
C11 C16 H16A 119.9 . .
C18 C17 C22 118.9(2) . .
C18 C17 C2 121.35(19) . .
C22 C17 C2 119.5(2) . .
C17 C18 C19 120.4(2) . .
C17 C18 H18A 119.8 . .
C19 C18 H18A 119.8 . .
C20 C19 C18 120.1(2) . .
C20 C19 H19A 119.9 . .
C18 C19 H19A 119.9 . .
C21 C20 C19 119.9(2) . .
C21 C20 H20A 120.0 . .
C19 C20 H20A 120.0 . .
C20 C21 C22 119.9(2) . .
C20 C21 H21A 120.1 . .
C22 C21 H21A 120.1 . .
C21 C22 C17 120.8(2) . .
C21 C22 H22A 119.6 . .
C17 C22 H22A 119.6 . .

loop_
_geom_bond_atom_site_label_1
_geom_bond_atom_site_label_2
_geom_bond_distance
_geom_bond_site_symmetry_2
Pt1 N1 2.0264(18) 2
Pt1 N1 2.0264(18) .
Pt1 Cl1 2.3010(5) 2
Pt1 Cl1 2.3010(5) .
O1 C1 1.336(3) .
O1 N2 1.473(2) .
N1 C1 1.282(3) .
N1 C2 1.492(3) .
N2 C5 1.435(3) .
N2 C2 1.519(3) .
C1 C3 1.482(3) .
C2 C11 1.525(3) .
C2 C17 1.531(3) .
C3 C4 1.529(3) .
C3 H3A 0.9900 .
C3 H3B 0.9900 .
C4 H4A 0.9800 .
C4 H4B 0.9800 .
C4 H4C 0.9800 .
C5 C10 1.391(3) .
C5 C6 1.392(3) .
C6 C7 1.383(3) .
C6 H6A 0.9500 .
C7 C8 1.391(4) .
C7 H7A 0.9500 .
C8 C9 1.383(4) .
C8 H8A 0.9500 .
C9 C10 1.389(3) .
C9 H9A 0.9500 .
C10 H10A 0.9500 .
C11 C12 1.387(3) .
C11 C16 1.396(3) .
C12 C13 1.396(3) .
C12 H12A 0.9500 .
C13 C14 1.384(3) .
C13 H13A 0.9500 .
C14 C15 1.388(3) .
C14 H14A 0.9500 .
C15 C16 1.389(3) .
C15 H15A 0.9500 .
C16 H16A 0.9500 .
C17 C18 1.389(3) .
C17 C22 1.396(3) .
C18 C19 1.395(3) .
C18 H18A 0.9500 .
C19 C20 1.388(3) .
C19 H19A 0.9500 .
C20 C21 1.385(4) .
C20 H20A 0.9500 .
C21 C22 1.391(3) .
C21 H21A 0.9500 .
C22 H22A 0.9500 .
